data_7705561
loop_
_publ_author_name
'R\"osch, Andreas'
'Herzog, Christoph M.'
'Schreiner, Simon H. F.'
'G\"orls, Helmar'
'Kretschmer, Robert'

_publ_section_title
;
 Ditopic bis(<i>N</i>,<i>N</i>',<i>N</i>'-substituted 1,2-ethanediamine)
 ligands: synthesis and coordination chemistry.
;
_journal_issue 39
_journal_name_full 'Dalton transactions (Cambridge, England : 2003)'
_journal_page_first 13818
_journal_page_last 13828
_journal_paper_doi 10.1039/d0dt03124k
_journal_volume 49
_journal_year 2020
_chemical_formula_moiety 'C18 H36 Al2 N4'
_chemical_formula_sum 'C18 H36 Al2 N4'
_chemical_formula_weight 362.47
_space_group_crystal_system monoclinic
_space_group_IT_number 14
_space_group_name_Hall '-P 2ybc'
_space_group_name_H-M_alt 'P 1 21/c 1'
_atom_sites_solution_hydrogens mixed
_audit_creation_method SHELXL-2018/3
_audit_update_record
;
2020-08-31 deposited with the CCDC.	2020-09-24 downloaded from the CCDC.
;
_cell_angle_alpha 90
_cell_angle_beta 117.329(4)
_cell_angle_gamma 90
_cell_formula_units_Z 4
_cell_length_a 13.2404(3)
_cell_length_b 14.7403(3)
_cell_length_c 12.6651(4)
_cell_measurement_reflns_used 12578
_cell_measurement_temperature 133(2)
_cell_measurement_theta_max 74.372
_cell_measurement_theta_min 3.758
_cell_volume 2195.92(12)
_computing_cell_refinement 'CrysAlisPro 1.171.38.43 (Rigaku OD, 2015)'
_computing_data_collection 'CrysAlisPro 1.171.38.43 (Rigaku OD, 2015)'
_computing_data_reduction 'CrysAlisPro 1.171.38.43 (Rigaku OD, 2015)'
_computing_molecular_graphics SHELXTL/PC
_computing_publication_material 'SHELXL-2018/3 (Sheldrick, 2018)'
_computing_structure_refinement 'SHELXL-2018/3 (Sheldrick, 2018)'
_computing_structure_solution 'SHELXS-97 (Sheldrick, 2008)'
_diffrn_ambient_temperature 133(2)
_diffrn_measured_fraction_theta_full 0.997
_diffrn_measured_fraction_theta_max 0.973
_diffrn_measurement_device_type 'Xcalibur, AtlasS2, Gemini ultra'
_diffrn_measurement_method '\w scans'
_diffrn_radiation_type CuK\a
_diffrn_radiation_wavelength 1.54184
_diffrn_reflns_av_R_equivalents 0.0263
_diffrn_reflns_av_unetI/netI 0.0247
_diffrn_reflns_Laue_measured_fraction_full 0.997
_diffrn_reflns_Laue_measured_fraction_max 0.973
_diffrn_reflns_limit_h_max 16
_diffrn_reflns_limit_h_min -16
_diffrn_reflns_limit_k_max 16
_diffrn_reflns_limit_k_min -18
_diffrn_reflns_limit_l_max 11
_diffrn_reflns_limit_l_min -15
_diffrn_reflns_number 12578
_diffrn_reflns_point_group_measured_fraction_full 0.997
_diffrn_reflns_point_group_measured_fraction_max 0.973
_diffrn_reflns_theta_full 67.684
_diffrn_reflns_theta_max 74.372
_diffrn_reflns_theta_min 3.758
_diffrn_source 'micro-focus sealed X-ray tube'
_exptl_absorpt_coefficient_mu 1.234
_exptl_absorpt_correction_T_max 0.977
_exptl_absorpt_correction_T_min 0.951
_exptl_absorpt_correction_type gaussian
_exptl_absorpt_process_details
; 
CrysAlisPro 1.171.38.43 (Rigaku Oxford Diffraction, 2015) 
Numerical absorption correction based on gaussian integration over 
   a multifaceted crystal model 
Empirical absorption correction using spherical harmonics, 
 implemented in SCALE3 ABSPACK scaling algorithm. 
;
_exptl_crystal_colour colourless
_exptl_crystal_density_diffrn 1.096
_exptl_crystal_density_method 'not measured'
_exptl_crystal_description prism
_exptl_crystal_F_000 792
_exptl_crystal_size_max 0.102
_exptl_crystal_size_mid 0.100
_exptl_crystal_size_min 0.092
_refine_diff_density_max 0.221
_refine_diff_density_min -0.186
_refine_diff_density_rms 0.037
_refine_ls_extinction_method none
_refine_ls_goodness_of_fit_ref 1.034
_refine_ls_hydrogen_treatment mixed
_refine_ls_matrix_type full
_refine_ls_number_parameters 237
_refine_ls_number_reflns 4365
_refine_ls_number_restraints 0
_refine_ls_restrained_S_all 1.034
_refine_ls_R_factor_all 0.0393
_refine_ls_R_factor_gt 0.0336
_refine_ls_shift/su_max 0.001
_refine_ls_shift/su_mean 0.000
_refine_ls_structure_factor_coef Fsqd
_refine_ls_weighting_details 'w=1/[\s^2^(Fo^2^)+(0.0527P)^2^+0.4324P] where P=(Fo^2^+2Fc^2^)/3'
_refine_ls_weighting_scheme calc
_refine_ls_wR_factor_gt 0.0925
_refine_ls_wR_factor_ref 0.0976
_reflns_Friedel_coverage 0.000
_reflns_number_gt 3807
_reflns_number_total 4365
_reflns_threshold_expression 'I > 2\s(I)'
_cod_data_source_file d0dt03124k2.cif
_cod_data_source_block FO7256_1jAlH2
_cod_depositor_comments 'Adding full bibliography for 7705549--7705563.cif.'
_cod_original_sg_symbol_H-M 'P 21/c'
_cod_database_code 7705561
_shelx_shelxl_version_number 2018/3
_shelx_space_group_comment
; 
The symmetry employed for this shelxl refinement is uniquely defined 
by the following loop, which should always be used as a source of 
symmetry information in preference to the above space-group names. 
They are only intended as comments. 
;
_shelx_estimated_absorpt_t_min 0.884
_shelx_estimated_absorpt_t_max 0.895

loop_
_space_group_symop_operation_xyz
'x, y, z'
'-x, y+1/2, -z+1/2'
'-x, -y, -z'
'x, -y-1/2, z-1/2'

loop_
_atom_site_label
_atom_site_type_symbol
_atom_site_fract_x
_atom_site_fract_y
_atom_site_fract_z
_atom_site_U_iso_or_equiv
_atom_site_adp_type
_atom_site_occupancy
_atom_site_site_symmetry_order
_atom_site_calc_flag
_atom_site_refinement_flags_posn
_atom_site_refinement_flags_adp
_atom_site_refinement_flags_occupancy
_atom_site_disorder_assembly
_atom_site_disorder_group
Al1 Al 0.95215(3) 0.33695(3) 0.50059(4) 0.03096(12) Uani 1 1 d . . . . .
Al2 Al 0.53411(3) 0.53787(3) 0.76715(4) 0.03322(12) Uani 1 1 d . . . . .
N1 N 0.91114(8) 0.20888(8) 0.44628(9) 0.0277(2) Uani 1 1 d . . . . .
N2 N 0.82251(9) 0.34095(7) 0.52065(10) 0.0290(2) Uani 1 1 d . . . . .
N3 N 0.57446(9) 0.46018(8) 0.67866(10) 0.0321(3) Uani 1 1 d . . . . .
N4 N 0.40660(9) 0.45312(8) 0.74194(10) 0.0330(3) Uani 1 1 d . . . . .
C1 C 0.78392(10) 0.21573(9) 0.38684(12) 0.0304(3) Uani 1 1 d . . . . .
H1A H 0.750044 0.154299 0.367631 0.037 Uiso 1 1 calc R U . . .
H1AB H 0.757290 0.250312 0.311780 0.037 Uiso 1 1 calc R U . . .
C2 C 0.74690(10) 0.26342(9) 0.46971(12) 0.0297(3) Uani 1 1 d . . . . .
H2A H 0.667104 0.284086 0.425154 0.036 Uiso 1 1 calc R U . . .
H2AB H 0.752598 0.221623 0.533405 0.036 Uiso 1 1 calc R U . . .
C3 C 0.79293(10) 0.40657(9) 0.57953(11) 0.0270(3) Uani 1 1 d . . . . .
C4 C 0.86012(11) 0.48550(9) 0.61906(12) 0.0301(3) Uani 1 1 d . . . . .
H4A H 0.924982 0.492632 0.606277 0.036 Uiso 1 1 calc R U . . .
C5 C 0.83100(11) 0.55240(9) 0.67649(12) 0.0323(3) Uani 1 1 d . . . . .
H5 H 0.876359 0.605618 0.702145 0.039 Uiso 1 1 calc R U . . .
C6 C 0.73800(12) 0.54436(9) 0.69779(12) 0.0325(3) Uani 1 1 d . . . . .
H6 H 0.720870 0.591147 0.738646 0.039 Uiso 1 1 calc R U . . .
C7 C 0.66848(11) 0.46646(9) 0.65871(12) 0.0288(3) Uani 1 1 d . . . . .
C8 C 0.69786(10) 0.39860(9) 0.60024(11) 0.0277(3) Uani 1 1 d . . . . .
H8 H 0.652073 0.345639 0.573851 0.033 Uiso 1 1 calc R U . . .
C9 C 0.49677(11) 0.38431(10) 0.62650(14) 0.0347(3) Uani 1 1 d . . . . .
H9A H 0.528981 0.328513 0.673557 0.042 Uiso 1 1 calc R U . . .
H9AB H 0.484037 0.373419 0.544172 0.042 Uiso 1 1 calc R U . . .
C10 C 0.38532(11) 0.40881(10) 0.62691(13) 0.0350(3) Uani 1 1 d . . . . .
H10A H 0.341568 0.450620 0.560184 0.042 Uiso 1 1 calc R U . . .
H10B H 0.339430 0.353222 0.615311 0.042 Uiso 1 1 calc R U . . .
C11 C 0.94986(12) 0.17749(11) 0.35809(13) 0.0365(3) Uani 1 1 d . . . . .
H11A H 0.909184 0.212636 0.283707 0.044 Uiso 1 1 calc R U . . .
H11B H 0.929142 0.112844 0.339263 0.044 Uiso 1 1 calc R U . . .
C12 C 1.07719(13) 0.18800(12) 0.40243(16) 0.0454(4) Uani 1 1 d . . . . .
H12A H 1.096564 0.170614 0.339243 0.068 Uiso 1 1 calc R U . . .
H12B H 1.118050 0.148828 0.471724 0.068 Uiso 1 1 calc R U . . .
H12C H 1.099005 0.251332 0.424887 0.068 Uiso 1 1 calc R U . . .
C13 C 0.95264(11) 0.14780(10) 0.55268(12) 0.0325(3) Uani 1 1 d . . . . .
H13A H 0.941642 0.179285 0.615685 0.039 Uiso 1 1 calc R U . . .
H13B H 1.035378 0.138543 0.582901 0.039 Uiso 1 1 calc R U . . .
C14 C 0.89612(13) 0.05550(10) 0.53229(15) 0.0409(3) Uani 1 1 d . . . . .
H14A H 0.935621 0.018225 0.603777 0.061 Uiso 1 1 calc R U . . .
H14B H 0.899782 0.025649 0.464988 0.061 Uiso 1 1 calc R U . . .
H14C H 0.816449 0.062989 0.514924 0.061 Uiso 1 1 calc R U . . .
C15 C 0.44700(13) 0.38540(12) 0.84200(15) 0.0452(4) Uani 1 1 d . . . . .
H15A H 0.469241 0.418910 0.917195 0.054 Uiso 1 1 calc R U . . .
H15B H 0.516179 0.355535 0.847381 0.054 Uiso 1 1 calc R U . . .
C16 C 0.36289(18) 0.31226(15) 0.8327(2) 0.0681(6) Uani 1 1 d . . . . .
H16A H 0.397815 0.271954 0.901801 0.102 Uiso 1 1 calc R U . . .
H16B H 0.341538 0.277084 0.759904 0.102 Uiso 1 1 calc R U . . .
H16C H 0.294911 0.340445 0.830547 0.102 Uiso 1 1 calc R U . . .
C17 C 0.29985(12) 0.50045(11) 0.72482(13) 0.0383(3) Uani 1 1 d . . . . .
H17A H 0.239554 0.454639 0.707341 0.046 Uiso 1 1 calc R U . . .
H17B H 0.274351 0.541256 0.655188 0.046 Uiso 1 1 calc R U . . .
C18 C 0.31478(15) 0.55545(14) 0.83222(15) 0.0522(4) Uani 1 1 d . . . . .
H18A H 0.244801 0.589268 0.813296 0.078 Uiso 1 1 calc R U . . .
H18B H 0.377996 0.598066 0.853578 0.078 Uiso 1 1 calc R U . . .
H18C H 0.331179 0.514576 0.899181 0.078 Uiso 1 1 calc R U . . .
H1 H 0.9433(15) 0.3869(13) 0.3898(17) 0.049(5) Uiso 1 1 d . . . . .
H2 H 1.0641(15) 0.3372(12) 0.6137(17) 0.047(5) Uiso 1 1 d . . . . .
H3 H 0.4822(15) 0.6305(13) 0.7175(17) 0.047(5) Uiso 1 1 d . . . . .
H4 H 0.6161(16) 0.5443(13) 0.9012(18) 0.056(5) Uiso 1 1 d . . . . .

loop_
_atom_site_aniso_label
_atom_site_aniso_U_11
_atom_site_aniso_U_22
_atom_site_aniso_U_33
_atom_site_aniso_U_23
_atom_site_aniso_U_13
_atom_site_aniso_U_12
Al1 0.02633(19) 0.0317(2) 0.0358(2) -0.00008(16) 0.01502(17) -0.00245(15)
Al2 0.0329(2) 0.0388(2) 0.0277(2) -0.00221(16) 0.01370(17) 0.00307(16)
N1 0.0258(5) 0.0317(6) 0.0252(5) 0.0001(4) 0.0115(4) 0.0012(4)
N2 0.0271(5) 0.0270(5) 0.0329(6) -0.0016(4) 0.0139(4) -0.0022(4)
N3 0.0305(5) 0.0337(6) 0.0334(6) -0.0040(5) 0.0159(5) -0.0015(4)
N4 0.0302(5) 0.0408(6) 0.0282(6) 0.0078(5) 0.0137(5) 0.0081(5)
C1 0.0261(6) 0.0323(7) 0.0287(7) -0.0010(5) 0.0091(5) 0.0003(5)
C2 0.0257(6) 0.0288(6) 0.0338(7) -0.0018(5) 0.0128(5) -0.0011(5)
C3 0.0271(6) 0.0278(6) 0.0237(6) 0.0029(5) 0.0095(5) 0.0008(5)
C4 0.0286(6) 0.0317(7) 0.0285(6) 0.0018(5) 0.0119(5) -0.0034(5)
C5 0.0340(6) 0.0299(7) 0.0278(7) -0.0014(5) 0.0096(5) -0.0066(5)
C6 0.0376(7) 0.0303(7) 0.0286(7) -0.0038(5) 0.0143(6) -0.0009(5)
C7 0.0295(6) 0.0302(6) 0.0250(6) 0.0018(5) 0.0110(5) 0.0015(5)
C8 0.0272(6) 0.0271(6) 0.0275(6) 0.0007(5) 0.0114(5) -0.0012(5)
C9 0.0316(6) 0.0348(7) 0.0390(8) -0.0033(6) 0.0175(6) -0.0012(5)
C10 0.0307(6) 0.0404(8) 0.0345(7) 0.0000(6) 0.0154(6) 0.0012(6)
C11 0.0390(7) 0.0429(8) 0.0325(7) -0.0022(6) 0.0206(6) 0.0011(6)
C12 0.0432(8) 0.0517(9) 0.0529(10) -0.0023(8) 0.0319(7) 0.0004(7)
C13 0.0322(6) 0.0345(7) 0.0314(7) 0.0044(6) 0.0153(5) 0.0054(5)
C14 0.0435(8) 0.0342(7) 0.0511(9) 0.0062(7) 0.0269(7) 0.0034(6)
C15 0.0418(7) 0.0548(10) 0.0407(8) 0.0202(7) 0.0203(7) 0.0150(7)
C16 0.0699(12) 0.0599(12) 0.0797(15) 0.0323(11) 0.0389(11) 0.0075(10)
C17 0.0323(6) 0.0497(9) 0.0349(8) 0.0091(6) 0.0171(6) 0.0112(6)
C18 0.0507(9) 0.0750(12) 0.0355(8) 0.0061(8) 0.0238(7) 0.0206(9)

loop_
_atom_type_symbol
_atom_type_description
_atom_type_scat_dispersion_real
_atom_type_scat_dispersion_imag
_atom_type_scat_source
C C 0.0181 0.0091 'International Tables Vol C Tables 4.2.6.8 and 6.1.1.4'
H H 0.0000 0.0000 'International Tables Vol C Tables 4.2.6.8 and 6.1.1.4'
Al Al 0.2130 0.2455 'International Tables Vol C Tables 4.2.6.8 and 6.1.1.4'
N N 0.0311 0.0180 'International Tables Vol C Tables 4.2.6.8 and 6.1.1.4'

loop_
_geom_angle_atom_site_label_1
_geom_angle_atom_site_label_2
_geom_angle_atom_site_label_3
_geom_angle
_geom_angle_site_symmetry_1
_geom_angle_site_symmetry_3
_geom_angle_publ_flag
N2 Al1 N1 87.40(5) . . ?
N2 Al1 H1 115.0(7) . . ?
N1 Al1 H1 104.1(7) . . ?
N2 Al1 H2 115.9(7) . . ?
N1 Al1 H2 108.7(7) . . ?
H1 Al1 H2 119.4(10) . . ?
N3 Al2 N4 88.51(5) . . ?
N3 Al2 H3 120.4(7) . . ?
N4 Al2 H3 107.7(7) . . ?
N3 Al2 H4 117.0(7) . . ?
N4 Al2 H4 109.2(7) . . ?
H3 Al2 H4 110.7(10) . . ?
C13 N1 C11 111.99(10) . . ?
C13 N1 C1 110.81(10) . . ?
C11 N1 C1 109.63(10) . . ?
C13 N1 Al1 109.18(8) . . ?
C11 N1 Al1 114.59(9) . . ?
C1 N1 Al1 100.04(8) . . ?
C3 N2 C2 118.63(10) . . ?
C3 N2 Al1 127.39(9) . . ?
C2 N2 Al1 113.96(8) . . ?
C7 N3 C9 118.44(11) . . ?
C7 N3 Al2 127.29(9) . . ?
C9 N3 Al2 114.27(9) . . ?
C17 N4 C10 108.52(10) . . ?
C17 N4 C15 112.16(11) . . ?
C10 N4 C15 111.37(12) . . ?
C17 N4 Al2 113.71(10) . . ?
C10 N4 Al2 101.24(8) . . ?
C15 N4 Al2 109.35(9) . . ?
N1 C1 C2 109.18(10) . . ?
N1 C1 H1A 109.8 . . ?
C2 C1 H1A 109.8 . . ?
N1 C1 H1AB 109.8 . . ?
C2 C1 H1AB 109.8 . . ?
H1A C1 H1AB 108.3 . . ?
N2 C2 C1 107.11(10) . . ?
N2 C2 H2A 110.3 . . ?
C1 C2 H2A 110.3 . . ?
N2 C2 H2AB 110.3 . . ?
C1 C2 H2AB 110.3 . . ?
H2A C2 H2AB 108.5 . . ?
N2 C3 C8 122.85(12) . . ?
N2 C3 C4 118.68(11) . . ?
C8 C3 C4 118.47(12) . . ?
C5 C4 C3 119.55(12) . . ?
C5 C4 H4A 120.2 . . ?
C3 C4 H4A 120.2 . . ?
C4 C5 C6 122.07(12) . . ?
C4 C5 H5 119.0 . . ?
C6 C5 H5 119.0 . . ?
C5 C6 C7 119.84(13) . . ?
C5 C6 H6 120.1 . . ?
C7 C6 H6 120.1 . . ?
N3 C7 C8 122.71(12) . . ?
N3 C7 C6 119.16(12) . . ?
C8 C7 C6 118.12(12) . . ?
C7 C8 C3 121.95(12) . . ?
C7 C8 H8 119.0 . . ?
C3 C8 H8 119.0 . . ?
N3 C9 C10 107.48(11) . . ?
N3 C9 H9A 110.2 . . ?
C10 C9 H9A 110.2 . . ?
N3 C9 H9AB 110.2 . . ?
C10 C9 H9AB 110.2 . . ?
H9A C9 H9AB 108.5 . . ?
N4 C10 C9 110.88(11) . . ?
N4 C10 H10A 109.5 . . ?
C9 C10 H10A 109.5 . . ?
N4 C10 H10B 109.5 . . ?
C9 C10 H10B 109.5 . . ?
H10A C10 H10B 108.1 . . ?
N1 C11 C12 113.18(12) . . ?
N1 C11 H11A 108.9 . . ?
C12 C11 H11A 108.9 . . ?
N1 C11 H11B 108.9 . . ?
C12 C11 H11B 108.9 . . ?
H11A C11 H11B 107.8 . . ?
C11 C12 H12A 109.5 . . ?
C11 C12 H12B 109.5 . . ?
H12A C12 H12B 109.5 . . ?
C11 C12 H12C 109.5 . . ?
H12A C12 H12C 109.5 . . ?
H12B C12 H12C 109.5 . . ?
N1 C13 C14 115.91(12) . . ?
N1 C13 H13A 108.3 . . ?
C14 C13 H13A 108.3 . . ?
N1 C13 H13B 108.3 . . ?
C14 C13 H13B 108.3 . . ?
H13A C13 H13B 107.4 . . ?
C13 C14 H14A 109.5 . . ?
C13 C14 H14B 109.5 . . ?
H14A C14 H14B 109.5 . . ?
C13 C14 H14C 109.5 . . ?
H14A C14 H14C 109.5 . . ?
H14B C14 H14C 109.5 . . ?
N4 C15 C16 116.24(14) . . ?
N4 C15 H15A 108.2 . . ?
C16 C15 H15A 108.2 . . ?
N4 C15 H15B 108.2 . . ?
C16 C15 H15B 108.2 . . ?
H15A C15 H15B 107.4 . . ?
C15 C16 H16A 109.5 . . ?
C15 C16 H16B 109.5 . . ?
H16A C16 H16B 109.5 . . ?
C15 C16 H16C 109.5 . . ?
H16A C16 H16C 109.5 . . ?
H16B C16 H16C 109.5 . . ?
N4 C17 C18 113.13(12) . . ?
N4 C17 H17A 109.0 . . ?
C18 C17 H17A 109.0 . . ?
N4 C17 H17B 109.0 . . ?
C18 C17 H17B 109.0 . . ?
H17A C17 H17B 107.8 . . ?
C17 C18 H18A 109.5 . . ?
C17 C18 H18B 109.5 . . ?
H18A C18 H18B 109.5 . . ?
C17 C18 H18C 109.5 . . ?
H18A C18 H18C 109.5 . . ?
H18B C18 H18C 109.5 . . ?

loop_
_geom_bond_atom_site_label_1
_geom_bond_atom_site_label_2
_geom_bond_distance
_geom_bond_site_symmetry_2
_geom_bond_publ_flag
Al1 N2 1.8479(11) . ?
Al1 N1 1.9973(12) . ?
Al1 H1 1.541(19) . ?
Al1 H2 1.516(18) . ?
Al2 N3 1.8445(12) . ?
Al2 N4 2.0044(13) . ?
Al2 H3 1.528(19) . ?
Al2 H4 1.54(2) . ?
N1 C13 1.4995(17) . ?
N1 C11 1.5000(17) . ?
N1 C1 1.5000(15) . ?
N2 C3 1.3832(17) . ?
N2 C2 1.4599(16) . ?
N3 C7 1.3824(17) . ?
N3 C9 1.4564(18) . ?
N4 C17 1.4999(17) . ?
N4 C10 1.5006(18) . ?
N4 C15 1.5054(18) . ?
C1 C2 1.5194(18) . ?
C1 H1A 0.9900 . ?
C1 H1AB 0.9900 . ?
C2 H2A 0.9900 . ?
C2 H2AB 0.9900 . ?
C3 C8 1.4037(17) . ?
C3 C4 1.4095(18) . ?
C4 C5 1.381(2) . ?
C4 H4A 0.9500 . ?
C5 C6 1.381(2) . ?
C5 H5 0.9500 . ?
C6 C7 1.4116(19) . ?
C6 H6 0.9500 . ?
C7 C8 1.4017(19) . ?
C8 H8 0.9500 . ?
C9 C10 1.5215(18) . ?
C9 H9A 0.9900 . ?
C9 H9AB 0.9900 . ?
C10 H10A 0.9900 . ?
C10 H10B 0.9900 . ?
C11 C12 1.521(2) . ?
C11 H11A 0.9900 . ?
C11 H11B 0.9900 . ?
C12 H12A 0.9800 . ?
C12 H12B 0.9800 . ?
C12 H12C 0.9800 . ?
C13 C14 1.517(2) . ?
C13 H13A 0.9900 . ?
C13 H13B 0.9900 . ?
C14 H14A 0.9800 . ?
C14 H14B 0.9800 . ?
C14 H14C 0.9800 . ?
C15 C16 1.515(3) . ?
C15 H15A 0.9900 . ?
C15 H15B 0.9900 . ?
C16 H16A 0.9800 . ?
C16 H16B 0.9800 . ?
C16 H16C 0.9800 . ?
C17 C18 1.517(2) . ?
C17 H17A 0.9900 . ?
C17 H17B 0.9900 . ?
C18 H18A 0.9800 . ?
C18 H18B 0.9800 . ?
C18 H18C 0.9800 . ?
